data_4332142
loop_
_publ_author_name
'Patra, Sanjib K.'
'Sadhukhan, Nabanita'
'Bera, Jitendra K.'

_publ_section_title
;
 Effects of Axial Coordination on the Ru&#x2212;Ru Single Bond in
 Diruthenium Paddlewheel Complexes
;
_journal_issue 10
_journal_name_full 'Inorganic Chemistry'
_journal_page_first 4007
_journal_page_last 4015
_journal_paper_doi 10.1021/ic0600073
_journal_volume 45
_journal_year 2006
_chemical_formula_sum 'C26 H18 Cl6 F6 N4 O10 Ru2 S2'
_chemical_formula_weight 1139.40
_chemical_name_systematic
; 
 ? 
;
_space_group_IT_number 56
_symmetry_space_group_name_Hall '-P 2ab 2ac'
_symmetry_space_group_name_H-M 'P c c n'
_atom_sites_solution_hydrogens geom
_atom_sites_solution_primary direct
_atom_sites_solution_secondary difmap
_audit_creation_method SHELXL-97
_cell_angle_alpha 90.00
_cell_angle_beta 90.00
_cell_angle_gamma 90.00
_cell_formula_units_Z 4
_cell_length_a 16.810(3)
_cell_length_b 13.980(3)
_cell_length_c 16.714(3)
_cell_measurement_temperature 100(2)
_cell_volume 3927.9(13)
_computing_structure_refinement 'SHELXL-97 (Sheldrick, 1997)'
_computing_structure_solution 'SHELXS-97 (Sheldrick, 1990)'
_diffrn_ambient_temperature 100(2)
_diffrn_measured_fraction_theta_full 0.996
_diffrn_measured_fraction_theta_max 0.996
_diffrn_radiation_monochromator graphite
_diffrn_radiation_source 'fine-focus sealed tube'
_diffrn_radiation_type MoK\a
_diffrn_radiation_wavelength 0.71073
_diffrn_reflns_av_R_equivalents 0.0380
_diffrn_reflns_av_sigmaI/netI 0.0283
_diffrn_reflns_limit_h_max 21
_diffrn_reflns_limit_h_min -17
_diffrn_reflns_limit_k_max 15
_diffrn_reflns_limit_k_min -17
_diffrn_reflns_limit_l_max 20
_diffrn_reflns_limit_l_min -20
_diffrn_reflns_number 21497
_diffrn_reflns_theta_full 26.37
_diffrn_reflns_theta_max 26.37
_diffrn_reflns_theta_min 2.42
_exptl_absorpt_coefficient_mu 1.368
_exptl_absorpt_correction_T_max 0.6843
_exptl_absorpt_correction_T_min 0.6106
_exptl_crystal_density_diffrn 1.927
_exptl_crystal_density_method 'not measured'
_exptl_crystal_F_000 2232
_exptl_crystal_size_max 0.40
_exptl_crystal_size_mid 0.30
_exptl_crystal_size_min 0.30
_refine_diff_density_max 1.565
_refine_diff_density_min -0.936
_refine_diff_density_rms 0.136
_refine_ls_extinction_method none
_refine_ls_goodness_of_fit_ref 1.172
_refine_ls_hydrogen_treatment mixed
_refine_ls_matrix_type full
_refine_ls_number_parameters 258
_refine_ls_number_reflns 4002
_refine_ls_number_restraints 0
_refine_ls_restrained_S_all 1.172
_refine_ls_R_factor_all 0.0647
_refine_ls_R_factor_gt 0.0581
_refine_ls_shift/su_max 0.000
_refine_ls_shift/su_mean 0.000
_refine_ls_structure_factor_coef Fsqd
_refine_ls_weighting_details 'calc w=1/[\s^2^(Fo^2^)+(0.0526P)^2^+22.3976P] where P=(Fo^2^+2Fc^2^)/3'
_refine_ls_weighting_scheme calc
_refine_ls_wR_factor_gt 0.1318
_refine_ls_wR_factor_ref 0.1353
_reflns_number_gt 3624
_reflns_number_total 4002
_reflns_threshold_expression >2sigma(I)
_cod_data_source_file ic0600073sup1.cif
_cod_data_source_block compound1
_cod_original_cell_volume 3927.7(14)
_cod_database_code 4332142

loop_
_symmetry_equiv_pos_as_xyz
'x, y, z'
'-x+1/2, -y+1/2, z'
'x+1/2, -y, -z+1/2'
'-x, y+1/2, -z+1/2'
'-x, -y, -z'
'x-1/2, y-1/2, -z'
'-x-1/2, y, z-1/2'
'x, -y-1/2, z-1/2'

loop_
_atom_site_label
_atom_site_type_symbol
_atom_site_fract_x
_atom_site_fract_y
_atom_site_fract_z
_atom_site_U_iso_or_equiv
_atom_site_adp_type
_atom_site_occupancy
_atom_site_symmetry_multiplicity
_atom_site_calc_flag
_atom_site_refinement_flags
Ru1 Ru 0.29652(2) 0.82460(3) 0.21814(2) 0.01690(14) Uani 1 1 d .
S1 S 0.38903(8) 1.01984(9) 0.17916(8) 0.0250(3) Uani 1 1 d .
N1 N 0.2043(3) 0.8881(3) 0.2908(2) 0.0195(9) Uani 1 1 d .
C1 C 0.3802(3) 0.7634(4) 0.1668(3) 0.0199(10) Uani 1 1 d .
O2 O 0.2357(2) 0.8810(3) 0.0557(2) 0.0293(9) Uani 1 1 d .
O11 O 0.3698(2) 0.9564(3) 0.2466(2) 0.0227(8) Uani 1 1 d .
O13 O 0.4415(3) 0.9798(3) 0.1213(2) 0.0349(10) Uani 1 1 d .
F13 F 0.5120(2) 1.0690(3) 0.2628(2) 0.0403(9) Uani 1 1 d .
C13 C 0.1204(3) 0.9748(4) 0.4150(3) 0.0248(11) Uani 1 1 d .
H13 H 0.0946 1.0042 0.4592 0.030 Uiso 1 1 calc R
C16 C 0.0839(3) 0.8133(4) 0.4637(3) 0.0225(11) Uani 1 1 d .
H16 H 0.0572 0.8388 0.5090 0.027 Uiso 1 1 calc R
C15 C 0.1621(3) 0.8339(3) 0.3434(3) 0.0193(10) Uani 1 1 d .
C14 C 0.1221(3) 0.8747(4) 0.4090(3) 0.0202(10) Uani 1 1 d .
C11 C 0.1986(3) 0.9827(4) 0.2979(3) 0.0241(11) Uani 1 1 d .
H11 H 0.2257 1.0208 0.2595 0.029 Uiso 1 1 calc R
O1 O 0.4329(2) 0.7249(3) 0.1375(2) 0.0292(9) Uani 1 1 d .
C12 C 0.1557(4) 1.0302(4) 0.3579(4) 0.0291(12) Uani 1 1 d .
C17 C 0.0853(3) 0.7175(4) 0.4509(3) 0.0238(11) Uani 1 1 d .
H17 H 0.0607 0.6751 0.4877 0.029 Uiso 1 1 calc R
O12 O 0.3219(3) 1.0720(3) 0.1483(3) 0.0391(11) Uani 1 1 d .
C20 C 0.4486(3) 1.1089(4) 0.2326(3) 0.0275(12) Uani 1 1 d .
C19 C 0.1506(5) 1.1380(4) 0.3551(5) 0.0487(18) Uani 1 1 d .
H19A H 0.1263 1.1579 0.3045 0.073 Uiso 1 1 calc R
H19B H 0.2042 1.1652 0.3593 0.073 Uiso 1 1 calc R
H19C H 0.1180 1.1608 0.3999 0.073 Uiso 1 1 calc R
F12 F 0.4717(2) 1.1786(2) 0.1834(2) 0.0389(9) Uani 1 1 d .
C18 C 0.1237(3) 0.6821(4) 0.3828(3) 0.0201(10) Uani 1 1 d .
H18 H 0.1230 0.6150 0.3739 0.024 Uiso 1 1 calc R
N2 N 0.1611(2) 0.7368(3) 0.3301(2) 0.0176(8) Uani 1 1 d .
C2 C 0.2574(3) 0.8633(4) 0.1185(3) 0.0228(11) Uani 1 1 d .
F11 F 0.4062(3) 1.1490(3) 0.2904(2) 0.0461(10) Uani 1 1 d .
Cl1S Cl 0.59142(15) 0.9596(2) 0.38866(15) 0.0792(8) Uani 1 1 d .
Cl2S Cl 0.64840(15) 0.77460(16) 0.43028(18) 0.0783(7) Uani 1 1 d .
Cl3S Cl 0.64546(17) 0.92191(16) 0.54909(11) 0.0706(7) Uani 1 1 d .
C1S C 0.6597(4) 0.8949(5) 0.4484(4) 0.0414(16) Uani 1 1 d .
H1S H 0.715(5) 0.906(6) 0.434(5) 0.05(2) Uiso 1 1 d .

loop_
_atom_site_aniso_label
_atom_site_aniso_U_11
_atom_site_aniso_U_22
_atom_site_aniso_U_33
_atom_site_aniso_U_23
_atom_site_aniso_U_13
_atom_site_aniso_U_12
Ru1 0.0215(2) 0.0165(2) 0.0127(2) 0.00204(14) 0.00028(15) -0.00094(15)
S1 0.0307(7) 0.0249(7) 0.0193(6) 0.0030(5) 0.0000(5) -0.0088(6)
N1 0.023(2) 0.019(2) 0.017(2) -0.0020(16) -0.0024(17) 0.0017(17)
C1 0.026(3) 0.023(3) 0.011(2) 0.0069(19) -0.003(2) 0.003(2)
O2 0.037(2) 0.033(2) 0.0183(19) 0.0079(16) -0.0039(17) 0.0066(18)
O11 0.0258(19) 0.0224(18) 0.0199(18) 0.0027(15) -0.0014(15) -0.0048(15)
O13 0.042(2) 0.039(2) 0.023(2) -0.0073(18) 0.0056(18) -0.018(2)
F13 0.041(2) 0.039(2) 0.041(2) -0.0039(16) -0.0154(17) -0.0070(17)
C13 0.027(3) 0.027(3) 0.021(3) -0.007(2) 0.001(2) 0.006(2)
C16 0.025(3) 0.031(3) 0.012(2) 0.000(2) 0.000(2) 0.002(2)
C15 0.023(3) 0.019(2) 0.015(2) -0.0007(19) -0.004(2) 0.001(2)
C14 0.020(2) 0.026(3) 0.015(2) 0.000(2) -0.003(2) -0.001(2)
C11 0.028(3) 0.019(2) 0.026(3) 0.002(2) -0.002(2) -0.001(2)
O1 0.029(2) 0.040(2) 0.0187(18) 0.0070(17) 0.0027(16) 0.0120(18)
C12 0.034(3) 0.019(3) 0.035(3) -0.006(2) 0.003(2) 0.003(2)
C17 0.029(3) 0.030(3) 0.012(2) 0.004(2) 0.003(2) -0.004(2)
O12 0.037(2) 0.037(2) 0.043(3) 0.016(2) -0.010(2) -0.013(2)
C20 0.031(3) 0.028(3) 0.023(3) -0.002(2) 0.003(2) -0.010(2)
C19 0.066(5) 0.024(3) 0.057(5) -0.005(3) 0.009(4) 0.005(3)
F12 0.044(2) 0.0342(19) 0.038(2) 0.0032(15) 0.0080(17) -0.0184(16)
C18 0.026(3) 0.018(2) 0.016(2) 0.0005(19) -0.002(2) -0.002(2)
N2 0.022(2) 0.019(2) 0.0122(19) -0.0004(16) -0.0022(16) -0.0031(17)
C2 0.022(3) 0.022(3) 0.024(3) 0.002(2) 0.003(2) -0.001(2)
F11 0.059(3) 0.037(2) 0.042(2) -0.0159(16) 0.0254(19) -0.0179(18)
Cl1S 0.0689(14) 0.1001(18) 0.0686(14) 0.0419(13) -0.0254(12) -0.0179(13)
Cl2S 0.0775(16) 0.0499(12) 0.108(2) -0.0322(12) -0.0099(14) -0.0023(11)
Cl3S 0.119(2) 0.0635(13) 0.0293(9) -0.0065(9) 0.0021(11) 0.0116(13)
C1S 0.044(4) 0.050(4) 0.030(3) -0.006(3) -0.003(3) -0.007(3)

loop_
_atom_type_symbol
_atom_type_description
_atom_type_scat_dispersion_real
_atom_type_scat_dispersion_imag
_atom_type_scat_source
C C 0.0033 0.0016 'International Tables Vol C Tables 4.2.6.8 and 6.1.1.4'
N N 0.0061 0.0033 'International Tables Vol C Tables 4.2.6.8 and 6.1.1.4'
O O 0.0106 0.0060 'International Tables Vol C Tables 4.2.6.8 and 6.1.1.4'
F F 0.0171 0.0103 'International Tables Vol C Tables 4.2.6.8 and 6.1.1.4'
S S 0.1246 0.1234 'International Tables Vol C Tables 4.2.6.8 and 6.1.1.4'
Ru Ru -1.2594 0.8363 'International Tables Vol C Tables 4.2.6.8 and 6.1.1.4'
H H 0.0000 0.0000 'International Tables Vol C Tables 4.2.6.8 and 6.1.1.4'
Cl Cl 0.1484 0.1585 'International Tables Vol C Tables 4.2.6.8 and 6.1.1.4'

loop_
_geom_angle_atom_site_label_1
_geom_angle_atom_site_label_2
_geom_angle_atom_site_label_3
_geom_angle
_geom_angle_site_symmetry_1
_geom_angle_site_symmetry_3
C1 Ru1 C2 89.3(2) . .
C1 Ru1 N1 173.18(18) . .
C2 Ru1 N1 97.4(2) . .
C1 Ru1 N2 88.11(18) . 2_565
C2 Ru1 N2 173.58(19) . 2_565
N1 Ru1 N2 85.07(15) . 2_565
C1 Ru1 O11 93.43(19) . .
C2 Ru1 O11 98.19(18) . .
N1 Ru1 O11 86.45(15) . .
N2 Ru1 O11 87.85(14) 2_565 .
C1 Ru1 Ru1 94.94(16) . 2_565
C2 Ru1 Ru1 91.19(16) . 2_565
N1 Ru1 Ru1 84.14(12) . 2_565
N2 Ru1 Ru1 83.17(11) 2_565 2_565
O11 Ru1 Ru1 167.50(9) . 2_565
O13 S1 O12 116.2(3) . .
O13 S1 O11 114.9(2) . .
O12 S1 O11 114.1(2) . .
O13 S1 C20 105.0(3) . .
O12 S1 C20 105.0(3) . .
O11 S1 C20 99.0(2) . .
C11 N1 C15 117.3(4) . .
C11 N1 Ru1 120.6(4) . .
C15 N1 Ru1 120.6(3) . .
O1 C1 Ru1 177.8(4) . .
S1 O11 Ru1 116.7(2) . .
C12 C13 C14 120.4(5) . .
C17 C16 C14 119.4(5) . .
N1 C15 N2 116.8(4) . .
N1 C15 C14 121.8(5) . .
N2 C15 C14 121.4(5) . .
C13 C14 C15 118.1(5) . .
C13 C14 C16 123.4(5) . .
C15 C14 C16 118.5(5) . .
N1 C11 C12 124.8(5) . .
C13 C12 C11 117.1(5) . .
C13 C12 C19 124.3(5) . .
C11 C12 C19 118.7(6) . .
C16 C17 C18 119.0(5) . .
F13 C20 F11 109.7(5) . .
F13 C20 F12 108.3(5) . .
F11 C20 F12 107.3(5) . .
F13 C20 S1 110.2(4) . .
F11 C20 S1 110.3(4) . .
F12 C20 S1 110.9(4) . .
N2 C18 C17 123.8(5) . .
C18 N2 C15 117.9(4) . .
C18 N2 Ru1 119.9(3) . 2_565
C15 N2 Ru1 121.6(3) . 2_565
O2 C2 Ru1 175.1(5) . .
Cl2S C1S Cl3S 111.5(4) . .
Cl2S C1S Cl1S 109.2(4) . .
Cl3S C1S Cl1S 110.2(4) . .

loop_
_geom_bond_atom_site_label_1
_geom_bond_atom_site_label_2
_geom_bond_distance
_geom_bond_site_symmetry_2
Ru1 C1 1.856(5) .
Ru1 C2 1.870(5) .
Ru1 N1 2.160(4) .
Ru1 N2 2.178(4) 2_565
Ru1 O11 2.267(4) .
Ru1 Ru1 2.6071(9) 2_565
S1 O13 1.425(4) .
S1 O12 1.439(5) .
S1 O11 1.470(4) .
S1 C20 1.830(6) .
N1 C11 1.331(7) .
N1 C15 1.360(7) .
C1 O1 1.146(6) .
O2 C2 1.139(6) .
F13 C20 1.304(7) .
C13 C12 1.365(8) .
C13 C14 1.403(7) .
C16 C17 1.357(8) .
C16 C14 1.409(7) .
C15 N2 1.376(6) .
C15 C14 1.406(7) .
C11 C12 1.403(8) .
C12 C19 1.511(8) .
C17 C18 1.399(7) .
C20 F11 1.326(7) .
C20 F12 1.332(6) .
C18 N2 1.325(6) .
N2 Ru1 2.178(4) 2_565
Cl1S C1S 1.770(8) .
Cl2S C1S 1.719(7) .
Cl3S C1S 1.741(7) .
